data_7240265
loop_
_publ_author_name
'Gavrikov, Andrey Vyacheslavovich'
'Ilyukhin, Andrey'
'Koroteev, Pavel Sergeevich'

_publ_section_title
;
 Step-by-step: Uncommon SCSC transformation accompanied by stepwise change
 in binding of particular ligand within mononuclear complex upon stepwise
 desolvation
;
_journal_name_full CrystEngComm
_journal_paper_doi 10.1039/D0CE00379D
_journal_year 2020
_chemical_formula_moiety 'C42 H24 Cd Mn2 N4 O10, C2 H3 N'
_chemical_formula_sum 'C44 H27 Cd Mn2 N5 O10'
_chemical_formula_weight 1007.98
_space_group_IT_number 2
_space_group_name_Hall '-P 1'
_space_group_name_H-M_alt 'P -1'
_symmetry_cell_setting triclinic
_symmetry_Int_Tables_number 2
_symmetry_space_group_name_Hall '-P 1'
_symmetry_space_group_name_H-M 'P -1'
_atom_sites_solution_hydrogens geom
_audit_conform_dict_location ftp://ftp.iucr.org/pub/cif_core.dic
_audit_conform_dict_name cif_core.dic
_audit_conform_dict_version 2.4.3
_audit_creation_date 2020-02-10T08:51:00-00:00
_audit_creation_method 'WinGX routine CIF_UPDATE'
_audit_update_record
;
2020-03-02 deposited with the CCDC.	2020-04-06 downloaded from the CCDC.
;
_cell_angle_alpha 79.978(3)
_cell_angle_beta 73.141(3)
_cell_angle_gamma 74.814(3)
_cell_formula_units_Z 2
_cell_length_a 11.1656(12)
_cell_length_b 12.1921(14)
_cell_length_c 15.7403(18)
_cell_measurement_reflns_used 9948
_cell_measurement_temperature 100(2)
_cell_measurement_theta_max 25.26
_cell_measurement_theta_min 2.3
_cell_volume 1967.9(4)
_computing_cell_refinement 'Bruker SAINT'
_computing_data_collection 'Bruker APEX3'
_computing_data_reduction 'Bruker SAINT'
_computing_molecular_graphics 'Bruker SHELXTL'
_computing_publication_material 'Bruker SHELXTL'
_computing_structure_refinement 'SHELXL-2018/3 (Sheldrick, 2018)'
_computing_structure_solution 'SHELXS-2018 (Sheldrick, 2015)'
_diffrn_ambient_temperature 100(2)
_diffrn_measured_fraction_theta_full 0.997
_diffrn_measured_fraction_theta_max 0.997
_diffrn_measurement_device_type 'Bruker APEX3 CCD'
_diffrn_measurement_method '\f and \w scans'
_diffrn_radiation_monochromator graphite
_diffrn_radiation_type MoK\a
_diffrn_radiation_wavelength 0.71073
_diffrn_reflns_av_R_equivalents 0.1352
_diffrn_reflns_av_unetI/netI 0.065
_diffrn_reflns_Laue_measured_fraction_full 0.997
_diffrn_reflns_Laue_measured_fraction_max 0.997
_diffrn_reflns_limit_h_max 13
_diffrn_reflns_limit_h_min -13
_diffrn_reflns_limit_k_max 14
_diffrn_reflns_limit_k_min -14
_diffrn_reflns_limit_l_max 18
_diffrn_reflns_limit_l_min -18
_diffrn_reflns_number 40772
_diffrn_reflns_point_group_measured_fraction_full 0.997
_diffrn_reflns_point_group_measured_fraction_max 0.997
_diffrn_reflns_theta_full 25.026
_diffrn_reflns_theta_max 25.026
_diffrn_reflns_theta_min 2.075
_diffrn_standards_number 0
_exptl_absorpt_coefficient_mu 1.236
_exptl_absorpt_correction_type none
_exptl_crystal_colour colourless
_exptl_crystal_density_diffrn 1.701
_exptl_crystal_description plate
_exptl_crystal_F_000 1008
_exptl_crystal_size_max 0.32
_exptl_crystal_size_mid 0.24
_exptl_crystal_size_min 0.1
_refine_diff_density_max 2.695
_refine_diff_density_min -1.043
_refine_diff_density_rms 0.236
_refine_ls_extinction_method none
_refine_ls_goodness_of_fit_ref 1.048
_refine_ls_hydrogen_treatment constr
_refine_ls_matrix_type full
_refine_ls_number_parameters 560
_refine_ls_number_reflns 6944
_refine_ls_number_restraints 354
_refine_ls_restrained_S_all 1.026
_refine_ls_R_factor_all 0.1333
_refine_ls_R_factor_gt 0.1061
_refine_ls_shift/su_max 0.004
_refine_ls_shift/su_mean 0
_refine_ls_structure_factor_coef Fsqd
_refine_ls_weighting_details 'w=1/[\s^2^(Fo^2^)+(0.1000P)^2^+70.0000P] where P=(Fo^2^+2Fc^2^)/3'
_refine_ls_weighting_scheme calc
_refine_ls_wR_factor_gt 0.2994
_refine_ls_wR_factor_ref 0.3225
_reflns_Friedel_coverage 0
_reflns_number_gt 5309
_reflns_number_total 6944
_reflns_threshold_expression 'I > 2\s(I)'
_cod_data_source_file d0ce00379d2.cif
_cod_data_source_block 1_MeCN
_cod_database_code 7240265
_shelx_estimated_absorpt_t_min 0.693
_shelx_estimated_absorpt_t_max 0.886

loop_
_symmetry_equiv_pos_as_xyz
'x, y, z'
'-x, -y, -z'

loop_
_atom_site_label
_atom_site_type_symbol
_atom_site_fract_x
_atom_site_fract_y
_atom_site_fract_z
_atom_site_U_iso_or_equiv
_atom_site_adp_type
_atom_site_occupancy
_atom_site_site_symmetry_order
_atom_site_calc_flag
_atom_site_refinement_flags_posn
_atom_site_refinement_flags_adp
_atom_site_refinement_flags_occupancy
_atom_site_disorder_assembly
_atom_site_disorder_group
Cd1 Cd 0.25406(9) 0.69511(8) 0.61233(7) 0.0384(3) Uani 1 1 d . . . . .
Mn1 Mn 0.4069(2) 0.99195(18) 0.28885(15) 0.0408(5) Uani 1 1 d . . . . .
Mn2 Mn 0.4954(2) 0.39769(18) 0.86519(15) 0.0428(6) Uani 1 1 d . . . . .
O1 O 0.4041(9) 0.7299(8) 0.4667(7) 0.046(2) Uani 1 1 d . U . . .
O2 O 0.3108(9) 0.8785(8) 0.5431(7) 0.045(2) Uani 1 1 d . U . . .
O3 O 0.1824(10) 0.8871(9) 0.3457(8) 0.055(3) Uani 1 1 d . U . . .
O4 O 0.4460(13) 0.9573(11) 0.1008(8) 0.071(3) Uani 1 1 d . U . . .
O5 O 0.2506(11) 1.2242(9) 0.2604(8) 0.059(3) Uani 1 1 d . U . . .
O6 O 0.4128(9) 0.5518(9) 0.6460(8) 0.052(3) Uani 1 1 d . U . . .
O7 O 0.4099(10) 0.6871(9) 0.7268(8) 0.054(3) Uani 1 1 d . U . . .
O8 O 0.3330(10) 0.2511(9) 0.8503(8) 0.053(3) Uani 1 1 d . U . . .
O9 O 0.2700(11) 0.5730(9) 0.9393(8) 0.062(3) Uani 1 1 d . U . . .
O10 O 0.5111(12) 0.2682(10) 1.0389(8) 0.063(3) Uani 1 1 d . U . . .
N1 N 0.1116(11) 0.8266(10) 0.7227(8) 0.041(3) Uani 1 1 d . U . . .
N2 N 0.1312(11) 0.5946(10) 0.7442(8) 0.042(3) Uani 1 1 d . U . . .
N3 N 0.2474(10) 0.5476(9) 0.5277(7) 0.033(2) Uani 1 1 d . U . . .
N4 N 0.0758(10) 0.7528(9) 0.5413(7) 0.035(2) Uani 1 1 d . U . . .
C1 C 0.3866(13) 0.8332(12) 0.4777(9) 0.038(3) Uani 1 1 d . U . . .
C2 C 0.4630(13) 0.9047(11) 0.4062(9) 0.038(3) Uani 1 1 d . U . . .
C3 C 0.5575(13) 0.8640(12) 0.3291(10) 0.043(3) Uani 1 1 d . U . . .
H3A H 0.585458 0.783073 0.314415 0.052 Uiso 1 1 calc R U . . .
C4 C 0.6085(15) 0.9557(13) 0.2795(11) 0.051(4) Uani 1 1 d . U . . .
H4A H 0.678312 0.951208 0.222737 0.061 Uiso 1 1 calc R U . . .
C5 C 0.5479(15) 1.0539(13) 0.3222(11) 0.049(4) Uani 1 1 d . U . . .
H5A H 0.567576 1.131139 0.302256 0.059 Uiso 1 1 calc R U . . .
C6 C 0.4574(13) 1.0228(12) 0.4030(10) 0.042(3) Uani 1 1 d . U . . .
H6A H 0.402501 1.074516 0.449187 0.05 Uiso 1 1 calc R U . . .
C7 C 0.2698(15) 0.9289(12) 0.3220(10) 0.046(3) Uani 1 1 d . U . . .
C8 C 0.4314(15) 0.9699(13) 0.1737(12) 0.053(4) Uani 1 1 d . U . . .
C9 C 0.3099(16) 1.1325(13) 0.2728(11) 0.049(4) Uani 1 1 d . U . . .
C10 C 0.4483(14) 0.5888(12) 0.7046(10) 0.042(3) Uani 1 1 d . U . . .
C11 C 0.5473(14) 0.5047(12) 0.7436(9) 0.043(3) Uani 1 1 d . U . . .
C12 C 0.6008(15) 0.5267(14) 0.8104(10) 0.049(4) Uani 1 1 d . U . . .
H12A H 0.584725 0.6018 0.833878 0.058 Uiso 1 1 calc R U . . .
C13 C 0.6860(15) 0.4248(14) 0.8326(11) 0.051(4) Uani 1 1 d . U . . .
H13A H 0.7391 0.415173 0.875939 0.062 Uiso 1 1 calc R U . . .
C14 C 0.6850(14) 0.3403(14) 0.7842(11) 0.051(4) Uani 1 1 d . U . . .
H14A H 0.737577 0.2602 0.786211 0.061 Uiso 1 1 calc R U . . .
C15 C 0.6007(13) 0.3887(11) 0.7283(8) 0.036(3) Uani 1 1 d . U . . .
H15A H 0.583591 0.348183 0.684496 0.043 Uiso 1 1 calc R U . . .
C16 C 0.3966(14) 0.3087(13) 0.8540(10) 0.045(3) Uani 1 1 d . U . . .
C17 C 0.3584(16) 0.5042(13) 0.9121(11) 0.050(4) Uani 1 1 d . U . . .
C18 C 0.5081(16) 0.3192(14) 0.9711(11) 0.052(4) Uani 1 1 d . U . . .
C19 C 0.1050(13) 0.9369(12) 0.7133(10) 0.042(3) Uani 1 1 d . U . . .
H19A H 0.164308 0.968143 0.664869 0.051 Uiso 1 1 calc R U . . .
C20 C 0.0126(14) 1.0110(12) 0.7728(10) 0.043(3) Uani 1 1 d . U . . .
H20A H 0.011155 1.090346 0.764789 0.052 Uiso 1 1 calc R U . . .
C21 C -0.0740(14) 0.9676(13) 0.8417(10) 0.046(3) Uani 1 1 d . U . . .
H21A H -0.138149 1.016839 0.880932 0.055 Uiso 1 1 calc R U . . .
C22 C -0.0680(14) 0.8492(13) 0.8544(10) 0.047(3) Uani 1 1 d . U . . .
C23 C -0.1526(15) 0.7952(13) 0.9245(10) 0.050(4) Uani 1 1 d . U . . .
H23A H -0.221464 0.841149 0.963475 0.06 Uiso 1 1 calc R U . . .
C24 C -0.1391(15) 0.6833(13) 0.9373(11) 0.050(4) Uani 1 1 d . U . . .
H24A H -0.194694 0.650974 0.987581 0.06 Uiso 1 1 calc R U . . .
C25 C -0.0433(13) 0.6091(12) 0.8779(10) 0.043(3) Uani 1 1 d . U . . .
C26 C -0.0235(14) 0.4897(12) 0.8896(10) 0.045(3) Uani 1 1 d . U . . .
H26A H -0.076597 0.453082 0.938765 0.054 Uiso 1 1 calc R U . . .
C27 C 0.0722(14) 0.4265(13) 0.8300(10) 0.045(3) Uani 1 1 d . U . . .
H27A H 0.086827 0.345479 0.836899 0.054 Uiso 1 1 calc R U . . .
C28 C 0.1479(14) 0.4828(12) 0.7592(10) 0.043(3) Uani 1 1 d . U . . .
H28A H 0.216097 0.437879 0.718992 0.052 Uiso 1 1 calc R U . . .
C29 C 0.0385(13) 0.6588(12) 0.8030(9) 0.040(3) Uani 1 1 d . U . . .
C30 C 0.0273(13) 0.7815(12) 0.7915(9) 0.041(3) Uani 1 1 d . U . . .
C31 C 0.3302(13) 0.4479(11) 0.5204(8) 0.036(3) Uani 1 1 d . U . . .
H31A H 0.392336 0.428467 0.554082 0.043 Uiso 1 1 calc R U . . .
C32 C 0.3301(14) 0.3674(12) 0.4634(10) 0.045(3) Uani 1 1 d . U . . .
H32A H 0.389802 0.295665 0.460097 0.054 Uiso 1 1 calc R U . . .
C33 C 0.2444(13) 0.3964(12) 0.4156(10) 0.042(3) Uani 1 1 d . U . . .
H33A H 0.242909 0.34469 0.37745 0.051 Uiso 1 1 calc R U . . .
C34 C 0.1555(12) 0.5022(11) 0.4204(9) 0.039(3) Uani 1 1 d . U . . .
C35 C 0.0638(13) 0.5373(12) 0.3661(10) 0.042(3) Uani 1 1 d . U . . .
H35A H 0.062867 0.487768 0.326051 0.05 Uiso 1 1 calc R U . . .
C36 C -0.0202(13) 0.6398(11) 0.3723(9) 0.040(3) Uani 1 1 d . U . . .
H36A H -0.079641 0.662019 0.336404 0.048 Uiso 1 1 calc R U . . .
C37 C -0.0201(13) 0.7149(11) 0.4323(9) 0.039(3) Uani 1 1 d . U . . .
C38 C -0.1084(13) 0.8201(12) 0.4436(10) 0.042(3) Uani 1 1 d . U . . .
H38A H -0.172295 0.84309 0.411307 0.051 Uiso 1 1 calc R U . . .
C39 C -0.1029(13) 0.8895(12) 0.5009(10) 0.041(3) Uani 1 1 d . U . . .
H39A H -0.161821 0.961346 0.508502 0.049 Uiso 1 1 calc R U . . .
C40 C -0.0096(14) 0.8532(12) 0.5479(9) 0.042(3) Uani 1 1 d . U . . .
H40A H -0.006044 0.902455 0.587195 0.05 Uiso 1 1 calc R U . . .
C41 C 0.0715(12) 0.6849(12) 0.4845(9) 0.037(3) Uani 1 1 d . U . . .
C42 C 0.1611(13) 0.5757(12) 0.4745(10) 0.043(3) Uani 1 1 d . U . . .
N101 N 0.0987(18) 0.7895(14) 1.0644(13) 0.080(5) Uani 1 1 d . U . . .
C101 C 0.1577(18) 0.8178(15) 0.9924(13) 0.062(4) Uani 1 1 d . U . . .
C102 C 0.2309(19) 0.8533(17) 0.9087(13) 0.071(5) Uani 1 1 d . U . . .
H10A H 0.255511 0.792269 0.869737 0.106 Uiso 1 1 calc R U . . .
H10B H 0.3083 0.87066 0.915509 0.106 Uiso 1 1 calc R U . . .
H10C H 0.180197 0.921924 0.882311 0.106 Uiso 1 1 calc R U . . .

loop_
_atom_site_aniso_label
_atom_site_aniso_U_11
_atom_site_aniso_U_22
_atom_site_aniso_U_33
_atom_site_aniso_U_23
_atom_site_aniso_U_13
_atom_site_aniso_U_12
Cd1 0.0351(6) 0.0344(6) 0.0433(6) -0.0048(4) -0.0099(4) -0.0032(4)
Mn1 0.0426(12) 0.0369(11) 0.0419(12) -0.0030(9) -0.0114(9) -0.0070(9)
Mn2 0.0405(12) 0.0403(12) 0.0456(13) -0.0049(9) -0.0131(9) -0.0032(9)
O1 0.042(5) 0.038(5) 0.055(5) -0.001(4) -0.012(4) -0.006(4)
O2 0.041(5) 0.050(5) 0.046(5) -0.007(4) -0.014(4) -0.010(4)
O3 0.047(6) 0.058(6) 0.067(7) -0.002(5) -0.022(5) -0.016(5)
O4 0.083(8) 0.070(8) 0.051(7) -0.014(6) -0.015(6) 0.001(6)
O5 0.068(7) 0.042(6) 0.072(7) -0.013(5) -0.031(6) 0.001(5)
O6 0.035(5) 0.046(5) 0.066(6) -0.008(5) -0.009(4) -0.001(4)
O7 0.048(5) 0.042(5) 0.065(6) -0.001(4) -0.010(4) -0.005(4)
O8 0.046(6) 0.051(6) 0.063(7) -0.012(5) -0.015(5) -0.008(5)
O9 0.054(6) 0.043(6) 0.071(7) -0.009(5) 0.005(5) -0.002(5)
O10 0.066(7) 0.069(7) 0.050(7) 0.001(6) -0.020(5) -0.008(6)
N1 0.039(5) 0.046(6) 0.037(5) -0.009(4) -0.007(4) -0.005(5)
N2 0.042(6) 0.040(5) 0.045(6) -0.006(5) -0.014(5) -0.005(4)
N3 0.031(5) 0.038(5) 0.029(5) -0.002(4) -0.006(4) -0.010(4)
N4 0.036(5) 0.036(5) 0.030(5) -0.005(4) -0.007(4) -0.005(4)
C1 0.038(6) 0.041(6) 0.030(6) -0.003(5) -0.009(5) -0.004(5)
C2 0.036(6) 0.040(6) 0.036(6) -0.002(5) -0.009(5) -0.007(5)
C3 0.037(6) 0.039(6) 0.051(7) -0.004(5) -0.011(5) -0.006(5)
C4 0.044(7) 0.055(7) 0.051(7) -0.003(6) -0.010(6) -0.012(6)
C5 0.048(7) 0.048(7) 0.056(7) -0.002(6) -0.018(6) -0.015(6)
C6 0.042(6) 0.042(6) 0.042(6) -0.001(5) -0.017(5) -0.005(5)
C7 0.045(7) 0.041(6) 0.048(7) 0.000(5) -0.016(5) -0.005(6)
C8 0.050(7) 0.047(7) 0.056(8) -0.001(6) -0.010(6) -0.006(6)
C9 0.057(7) 0.048(7) 0.051(7) -0.013(6) -0.019(6) -0.013(6)
C10 0.042(6) 0.040(6) 0.043(6) -0.006(5) -0.009(5) -0.008(5)
C11 0.043(6) 0.044(6) 0.035(6) 0.000(5) -0.005(5) -0.005(5)
C12 0.049(7) 0.052(7) 0.047(7) -0.012(6) -0.010(5) -0.012(6)
C13 0.046(7) 0.056(7) 0.054(7) 0.002(6) -0.017(6) -0.014(6)
C14 0.041(7) 0.047(7) 0.056(7) 0.001(6) -0.012(6) -0.003(5)
C15 0.039(6) 0.037(6) 0.028(6) -0.005(5) -0.004(5) -0.006(5)
C16 0.041(6) 0.043(6) 0.044(7) -0.003(5) -0.009(5) -0.001(6)
C17 0.051(7) 0.045(7) 0.054(7) -0.005(6) -0.010(6) -0.013(6)
C18 0.053(7) 0.053(7) 0.053(7) -0.009(6) -0.018(6) -0.010(6)
C19 0.040(6) 0.042(6) 0.043(6) -0.002(5) -0.013(5) -0.006(5)
C20 0.047(7) 0.040(6) 0.044(7) -0.005(5) -0.017(5) -0.006(5)
C21 0.044(7) 0.048(7) 0.044(7) -0.016(5) -0.010(5) -0.002(5)
C22 0.042(6) 0.048(7) 0.048(7) -0.006(6) -0.012(5) -0.002(5)
C23 0.047(7) 0.052(7) 0.047(7) -0.011(6) -0.007(6) -0.006(6)
C24 0.049(7) 0.053(7) 0.049(7) -0.004(6) -0.011(6) -0.017(6)
C25 0.039(6) 0.047(7) 0.043(6) -0.009(5) -0.009(5) -0.007(5)
C26 0.042(6) 0.046(7) 0.045(7) -0.003(5) -0.011(5) -0.009(5)
C27 0.045(7) 0.041(6) 0.051(7) -0.007(5) -0.014(5) -0.008(5)
C28 0.040(6) 0.042(6) 0.047(7) -0.008(5) -0.011(5) -0.008(5)
C29 0.038(6) 0.039(6) 0.038(6) -0.001(5) -0.011(5) -0.003(5)
C30 0.042(6) 0.042(6) 0.040(6) -0.005(5) -0.014(5) -0.004(5)
C31 0.038(6) 0.039(6) 0.029(6) 0.003(5) -0.008(5) -0.010(5)
C32 0.038(6) 0.041(6) 0.051(7) -0.005(5) -0.010(5) -0.005(5)
C33 0.043(6) 0.038(6) 0.042(6) -0.004(5) -0.007(5) -0.008(5)
C34 0.031(6) 0.036(6) 0.045(6) 0.002(5) -0.004(5) -0.010(5)
C35 0.041(6) 0.046(6) 0.042(6) -0.008(5) -0.015(5) -0.009(5)
C36 0.035(6) 0.038(6) 0.045(6) -0.003(5) -0.010(5) -0.007(5)
C37 0.037(6) 0.038(6) 0.040(6) -0.001(5) -0.008(5) -0.012(5)
C38 0.031(6) 0.046(6) 0.049(7) -0.003(5) -0.011(5) -0.008(5)
C39 0.037(6) 0.037(6) 0.047(7) -0.001(5) -0.011(5) -0.008(5)
C40 0.047(7) 0.044(6) 0.034(6) -0.006(5) -0.008(5) -0.012(5)
C41 0.029(6) 0.044(6) 0.036(6) -0.001(5) -0.003(5) -0.011(5)
C42 0.040(6) 0.036(6) 0.043(6) 0.008(5) 0.002(5) -0.014(5)
N101 0.093(11) 0.058(9) 0.085(11) -0.014(8) -0.015(9) -0.016(8)
C101 0.068(8) 0.052(7) 0.063(8) -0.001(6) -0.015(7) -0.013(6)
C102 0.069(10) 0.071(10) 0.073(11) 0.002(9) -0.028(9) -0.010(9)

loop_
_atom_type_symbol
_atom_type_description
_atom_type_scat_dispersion_real
_atom_type_scat_dispersion_imag
_atom_type_scat_source
C C 0.0033 0.0016 'International Tables Vol C Tables 4.2.6.8 and 6.1.1.4'
H H 0 0 'International Tables Vol C Tables 4.2.6.8 and 6.1.1.4'
Cd Cd -0.8075 1.2024 'International Tables Vol C Tables 4.2.6.8 and 6.1.1.4'
Mn Mn 0.3368 0.7283 'International Tables Vol C Tables 4.2.6.8 and 6.1.1.4'
N N 0.0061 0.0033 'International Tables Vol C Tables 4.2.6.8 and 6.1.1.4'
O O 0.0106 0.006 'International Tables Vol C Tables 4.2.6.8 and 6.1.1.4'

loop_
_geom_angle_atom_site_label_1
_geom_angle_atom_site_label_2
_geom_angle_atom_site_label_3
_geom_angle
_geom_angle_site_symmetry_1
_geom_angle_site_symmetry_3
_geom_angle_publ_flag
O6 Cd1 N3 79.0(4) . . ?
O6 Cd1 N4 146.3(4) . . ?
N3 Cd1 N4 67.7(3) . . ?
O6 Cd1 N2 79.8(4) . . ?
N3 Cd1 N2 86.8(4) . . ?
N4 Cd1 N2 93.1(4) . . ?
O6 Cd1 O1 87.3(4) . . ?
N3 Cd1 O1 76.6(3) . . ?
N4 Cd1 O1 89.7(3) . . ?
N2 Cd1 O1 160.8(4) . . ?
O6 Cd1 O2 117.2(3) . . ?
N3 Cd1 O2 123.8(3) . . ?
N4 Cd1 O2 86.8(3) . . ?
N2 Cd1 O2 146.0(4) . . ?
O1 Cd1 O2 53.1(3) . . ?
O6 Cd1 N1 122.0(4) . . ?
N3 Cd1 N1 140.8(4) . . ?
N4 Cd1 N1 84.0(4) . . ?
N2 Cd1 N1 67.6(4) . . ?
O1 Cd1 N1 131.6(4) . . ?
O2 Cd1 N1 78.6(4) . . ?
O6 Cd1 O7 50.9(4) . . ?
N3 Cd1 O7 129.9(3) . . ?
N4 Cd1 O7 161.4(3) . . ?
N2 Cd1 O7 82.9(3) . . ?
O1 Cd1 O7 100.1(3) . . ?
O2 Cd1 O7 86.5(3) . . ?
N1 Cd1 O7 77.6(3) . . ?
C9 Mn1 C7 92.2(7) . . ?
C9 Mn1 C8 91.4(7) . . ?
C7 Mn1 C8 90.8(7) . . ?
C9 Mn1 C3 156.9(6) . . ?
C7 Mn1 C3 105.3(6) . . ?
C8 Mn1 C3 103.0(6) . . ?
C9 Mn1 C5 93.1(6) . . ?
C7 Mn1 C5 150.4(7) . . ?
C8 Mn1 C5 118.2(7) . . ?
C3 Mn1 C5 64.3(6) . . ?
C9 Mn1 C2 129.0(6) . . ?
C7 Mn1 C2 89.2(6) . . ?
C8 Mn1 C2 139.5(6) . . ?
C3 Mn1 C2 38.9(5) . . ?
C5 Mn1 C2 65.1(6) . . ?
C9 Mn1 C4 124.3(7) . . ?
C7 Mn1 C4 143.1(6) . . ?
C8 Mn1 C4 93.5(7) . . ?
C3 Mn1 C4 38.2(6) . . ?
C5 Mn1 C4 37.9(6) . . ?
C2 Mn1 C4 64.5(6) . . ?
C9 Mn1 C6 95.3(6) . . ?
C7 Mn1 C6 111.2(6) . . ?
C8 Mn1 C6 156.6(7) . . ?
C3 Mn1 C6 64.6(6) . . ?
C5 Mn1 C6 39.2(6) . . ?
C2 Mn1 C6 38.6(5) . . ?
C4 Mn1 C6 64.3(6) . . ?
C17 Mn2 C18 94.5(7) . . ?
C17 Mn2 C16 92.3(7) . . ?
C18 Mn2 C16 90.0(7) . . ?
C17 Mn2 C12 89.7(6) . . ?
C18 Mn2 C12 119.5(7) . . ?
C16 Mn2 C12 150.2(6) . . ?
C17 Mn2 C14 154.2(7) . . ?
C18 Mn2 C14 101.0(7) . . ?
C16 Mn2 C14 108.0(6) . . ?
C12 Mn2 C14 64.7(6) . . ?
C17 Mn2 C13 121.5(7) . . ?
C18 Mn2 C13 93.0(7) . . ?
C16 Mn2 C13 145.6(6) . . ?
C12 Mn2 C13 38.7(6) . . ?
C14 Mn2 C13 37.9(6) . . ?
C17 Mn2 C15 128.4(6) . . ?
C18 Mn2 C15 137.0(6) . . ?
C16 Mn2 C15 90.9(6) . . ?
C12 Mn2 C15 65.1(6) . . ?
C14 Mn2 C15 38.8(6) . . ?
C13 Mn2 C15 64.2(6) . . ?
C17 Mn2 C11 93.3(6) . . ?
C18 Mn2 C11 157.6(7) . . ?
C16 Mn2 C11 110.6(6) . . ?
C12 Mn2 C11 39.6(6) . . ?
C14 Mn2 C11 65.1(6) . . ?
C13 Mn2 C11 65.1(6) . . ?
C15 Mn2 C11 38.6(5) . . ?
C1 O1 Cd1 91.3(8) . . ?
C1 O2 Cd1 91.4(8) . . ?
C10 O6 Cd1 104.5(8) . . ?
C10 O7 Cd1 79.4(9) . . ?
C19 N1 C30 119.2(12) . . ?
C19 N1 Cd1 124.0(9) . . ?
C30 N1 Cd1 116.4(9) . . ?
C28 N2 C29 118.4(13) . . ?
C28 N2 Cd1 124.1(10) . . ?
C29 N2 Cd1 117.5(9) . . ?
C31 N3 C42 117.2(11) . . ?
C31 N3 Cd1 124.4(8) . . ?
C42 N3 Cd1 117.8(8) . . ?
C41 N4 C40 117.5(11) . . ?
C41 N4 Cd1 117.6(8) . . ?
C40 N4 Cd1 124.5(9) . . ?
O2 C1 O1 124.1(13) . . ?
O2 C1 C2 118.7(12) . . ?
O1 C1 C2 117.2(12) . . ?
C6 C2 C3 107.5(12) . . ?
C6 C2 C1 127.2(12) . . ?
C3 C2 C1 125.3(12) . . ?
C6 C2 Mn1 71.1(8) . . ?
C3 C2 Mn1 70.5(8) . . ?
C1 C2 Mn1 124.7(9) . . ?
C4 C3 C2 108.2(13) . . ?
C4 C3 Mn1 71.2(9) . . ?
C2 C3 Mn1 70.7(8) . . ?
C4 C3 H3A 125.9 . . ?
C2 C3 H3A 125.9 . . ?
Mn1 C3 H3A 125.9 . . ?
C5 C4 C3 109.2(14) . . ?
C5 C4 Mn1 70.8(9) . . ?
C3 C4 Mn1 70.7(8) . . ?
C5 C4 H4A 125.4 . . ?
C3 C4 H4A 125.4 . . ?
Mn1 C4 H4A 125.4 . . ?
C4 C5 C6 107.8(13) . . ?
C4 C5 Mn1 71.3(9) . . ?
C6 C5 Mn1 70.9(8) . . ?
C4 C5 H5A 126.1 . . ?
C6 C5 H5A 126.1 . . ?
Mn1 C5 H5A 126.1 . . ?
C2 C6 C5 107.3(13) . . ?
C2 C6 Mn1 70.3(8) . . ?
C5 C6 Mn1 69.9(8) . . ?
C2 C6 H6A 126.3 . . ?
C5 C6 H6A 126.3 . . ?
Mn1 C6 H6A 126.3 . . ?
O3 C7 Mn1 178.0(14) . . ?
O4 C8 Mn1 179.1(15) . . ?
O5 C9 Mn1 177.8(16) . . ?
O7 C10 O6 124.8(14) . . ?
O7 C10 C11 120.1(14) . . ?
O6 C10 C11 115.0(12) . . ?
C15 C11 C12 106.6(12) . . ?
C15 C11 C10 128.4(14) . . ?
C12 C11 C10 124.8(13) . . ?
C15 C11 Mn2 70.7(7) . . ?
C12 C11 Mn2 69.6(8) . . ?
C10 C11 Mn2 121.7(10) . . ?
C13 C12 C11 107.6(13) . . ?
C13 C12 Mn2 71.3(9) . . ?
C11 C12 Mn2 70.9(8) . . ?
C13 C12 H12A 126.2 . . ?
C11 C12 H12A 126.2 . . ?
Mn2 C12 H12A 126.2 . . ?
C14 C13 C12 109.0(14) . . ?
C14 C13 Mn2 70.9(9) . . ?
C12 C13 Mn2 70.1(9) . . ?
C14 C13 H13A 125.5 . . ?
C12 C13 H13A 125.5 . . ?
Mn2 C13 H13A 125.5 . . ?
C13 C14 C15 108.3(13) . . ?
C13 C14 Mn2 71.2(9) . . ?
C15 C14 Mn2 70.8(8) . . ?
C13 C14 H14A 125.8 . . ?
C15 C14 H14A 125.8 . . ?
Mn2 C14 H14A 125.8 . . ?
C11 C15 C14 108.5(13) . . ?
C11 C15 Mn2 70.7(7) . . ?
C14 C15 Mn2 70.5(8) . . ?
C11 C15 H15A 125.7 . . ?
C14 C15 H15A 125.7 . . ?
Mn2 C15 H15A 125.7 . . ?
O8 C16 Mn2 177.4(14) . . ?
O9 C17 Mn2 177.7(15) . . ?
O10 C18 Mn2 177.0(15) . . ?
N1 C19 C20 122.2(14) . . ?
N1 C19 H19A 118.9 . . ?
C20 C19 H19A 118.9 . . ?
C21 C20 C19 119.4(13) . . ?
C21 C20 H20A 120.3 . . ?
C19 C20 H20A 120.3 . . ?
C20 C21 C22 119.6(13) . . ?
C20 C21 H21A 120.2 . . ?
C22 C21 H21A 120.2 . . ?
C21 C22 C30 117.1(14) . . ?
C21 C22 C23 124.1(14) . . ?
C30 C22 C23 118.7(14) . . ?
C24 C23 C22 122.3(15) . . ?
C24 C23 H23A 118.9 . . ?
C22 C23 H23A 118.9 . . ?
C23 C24 C25 122.1(15) . . ?
C23 C24 H24A 119 . . ?
C25 C24 H24A 119 . . ?
C26 C25 C29 117.5(13) . . ?
C26 C25 C24 124.2(14) . . ?
C29 C25 C24 118.3(13) . . ?
C27 C26 C25 119.7(14) . . ?
C27 C26 H26A 120.2 . . ?
C25 C26 H26A 120.2 . . ?
C26 C27 C28 118.6(14) . . ?
C26 C27 H27A 120.7 . . ?
C28 C27 H27A 120.7 . . ?
N2 C28 C27 124.0(14) . . ?
N2 C28 H28A 118 . . ?
C27 C28 H28A 118 . . ?
N2 C29 C25 121.8(13) . . ?
N2 C29 C30 118.7(13) . . ?
C25 C29 C30 119.4(12) . . ?
N1 C30 C22 122.3(13) . . ?
N1 C30 C29 118.6(12) . . ?
C22 C30 C29 119.0(13) . . ?
N3 C31 C32 122.7(12) . . ?
N3 C31 H31A 118.7 . . ?
C32 C31 H31A 118.7 . . ?
C33 C32 C31 118.0(13) . . ?
C33 C32 H32A 121 . . ?
C31 C32 H32A 121 . . ?
C32 C33 C34 121.2(14) . . ?
C32 C33 H33A 119.4 . . ?
C34 C33 H33A 119.4 . . ?
C42 C34 C33 118.3(13) . . ?
C42 C34 C35 119.6(13) . . ?
C33 C34 C35 122.0(13) . . ?
C36 C35 C34 120.5(13) . . ?
C36 C35 H35A 119.8 . . ?
C34 C35 H35A 119.8 . . ?
C35 C36 C37 120.3(13) . . ?
C35 C36 H36A 119.8 . . ?
C37 C36 H36A 119.8 . . ?
C38 C37 C36 122.5(13) . . ?
C38 C37 C41 116.8(13) . . ?
C36 C37 C41 120.7(12) . . ?
C39 C38 C37 120.2(13) . . ?
C39 C38 H38A 119.9 . . ?
C37 C38 H38A 119.9 . . ?
C38 C39 C40 118.6(13) . . ?
C38 C39 H39A 120.7 . . ?
C40 C39 H39A 120.7 . . ?
N4 C40 C39 124.1(13) . . ?
N4 C40 H40A 118 . . ?
C39 C40 H40A 118 . . ?
N4 C41 C37 122.8(12) . . ?
N4 C41 C42 120.1(12) . . ?
C37 C41 C42 117.0(13) . . ?
C34 C42 N3 122.5(12) . . ?
C34 C42 C41 121.6(13) . . ?
N3 C42 C41 115.8(13) . . ?
N101 C101 C102 177(2) . . ?
C101 C102 H10A 109.5 . . ?
C101 C102 H10B 109.5 . . ?
H10A C102 H10B 109.5 . . ?
C101 C102 H10C 109.5 . . ?
H10A C102 H10C 109.5 . . ?
H10B C102 H10C 109.5 . . ?

loop_
_geom_bond_atom_site_label_1
_geom_bond_atom_site_label_2
_geom_bond_distance
_geom_bond_site_symmetry_2
_geom_bond_publ_flag
Cd1 O6 2.253(10) . ?
Cd1 N3 2.444(11) . ?
Cd1 N4 2.448(11) . ?
Cd1 N2 2.456(12) . ?
Cd1 O1 2.459(10) . ?
Cd1 O2 2.466(10) . ?
Cd1 N1 2.480(11) . ?
Cd1 O7 2.819(12) . ?
Mn1 C9 1.791(16) . ?
Mn1 C7 1.795(16) . ?
Mn1 C8 1.809(18) . ?
Mn1 C3 2.137(14) . ?
Mn1 C5 2.137(15) . ?
Mn1 C2 2.139(13) . ?
Mn1 C4 2.143(15) . ?
Mn1 C6 2.150(14) . ?
Mn2 C17 1.792(16) . ?
Mn2 C18 1.796(17) . ?
Mn2 C16 1.798(17) . ?
Mn2 C12 2.124(16) . ?
Mn2 C14 2.137(15) . ?
Mn2 C13 2.140(16) . ?
Mn2 C15 2.141(13) . ?
Mn2 C11 2.141(14) . ?
O1 C1 1.257(16) . ?
O2 C1 1.236(16) . ?
O3 C7 1.155(18) . ?
O4 C8 1.14(2) . ?
O5 C9 1.157(18) . ?
O6 C10 1.290(18) . ?
O7 C10 1.238(17) . ?
O8 C16 1.140(18) . ?
O9 C17 1.143(18) . ?
O10 C18 1.143(19) . ?
N1 C19 1.312(18) . ?
N1 C30 1.354(18) . ?
N2 C28 1.315(18) . ?
N2 C29 1.346(18) . ?
N3 C31 1.320(16) . ?
N3 C42 1.395(18) . ?
N4 C41 1.338(18) . ?
N4 C40 1.339(17) . ?
C1 C2 1.498(19) . ?
C2 C6 1.42(2) . ?
C2 C3 1.42(2) . ?
C3 C4 1.40(2) . ?
C3 H3A 1 . ?
C4 C5 1.39(2) . ?
C4 H4A 1 . ?
C5 C6 1.44(2) . ?
C5 H5A 1 . ?
C6 H6A 1 . ?
C10 C11 1.49(2) . ?
C11 C15 1.417(19) . ?
C11 C12 1.44(2) . ?
C12 C13 1.41(2) . ?
C12 H12A 1 . ?
C13 C14 1.39(2) . ?
C13 H13A 1 . ?
C14 C15 1.42(2) . ?
C14 H14A 1 . ?
C15 H15A 1 . ?
C19 C20 1.42(2) . ?
C19 H19A 0.95 . ?
C20 C21 1.36(2) . ?
C20 H20A 0.95 . ?
C21 C22 1.41(2) . ?
C21 H21A 0.95 . ?
C22 C30 1.42(2) . ?
C22 C23 1.42(2) . ?
C23 C24 1.32(2) . ?
C23 H23A 0.95 . ?
C24 C25 1.43(2) . ?
C24 H24A 0.95 . ?
C25 C26 1.40(2) . ?
C25 C29 1.42(2) . ?
C26 C27 1.36(2) . ?
C26 H26A 0.95 . ?
C27 C28 1.39(2) . ?
C27 H27A 0.95 . ?
C28 H28A 0.95 . ?
C29 C30 1.45(2) . ?
C31 C32 1.44(2) . ?
C31 H31A 0.95 . ?
C32 C33 1.32(2) . ?
C32 H32A 0.95 . ?
C33 C34 1.405(19) . ?
C33 H33A 0.95 . ?
C34 C42 1.36(2) . ?
C34 C35 1.454(19) . ?
C35 C36 1.352(19) . ?
C35 H35A 0.95 . ?
C36 C37 1.43(2) . ?
C36 H36A 0.95 . ?
C37 C38 1.402(19) . ?
C37 C41 1.429(19) . ?
C38 C39 1.36(2) . ?
C38 H38A 0.95 . ?
C39 C40 1.38(2) . ?
C39 H39A 0.95 . ?
C40 H40A 0.95 . ?
C41 C42 1.443(19) . ?
N101 C101 1.18(2) . ?
C101 C102 1.40(3) . ?
C102 H10A 0.98 . ?
C102 H10B 0.98 . ?
C102 H10C 0.98 . ?
